data_7001087
loop_
_publ_author_name
'Mahenthirarajah, Thushitha'
'Li, Yang'
'Lightfoot, Philip'

_publ_section_title
;
 Organic--inorganic hybrid chains and layers constructed from
 copper-amine cations and early transition metal (Nb, Mo) oxyfluoride
 anions
;
_journal_issue 17
_journal_name_full 'Dalton Transactions'
_journal_page_first 3280
_journal_page_last 3285
_journal_paper_doi 10.1039/b900356h
_journal_year 2009
_chemical_formula_moiety 'C36 H48 Cu3 F12 Mo3 N24 O6'
_chemical_formula_sum 'C36 H48 Cu3 F12 Mo3 N24 O6'
_chemical_formula_weight 1619.45
_chemical_name_systematic
;
?
;
_space_group_IT_number 15
_symmetry_cell_setting monoclinic
_symmetry_space_group_name_Hall '-C 2yc'
_symmetry_space_group_name_H-M 'C 1 2/c 1'
_atom_sites_solution_hydrogens geom
_atom_sites_solution_primary direct
_atom_sites_solution_secondary difmap
_audit_creation_method SHELXL-97
_cell_angle_alpha 90.00
_cell_angle_beta 120.476(4)
_cell_angle_gamma 90.00
_cell_formula_units_Z 4
_cell_length_a 31.427(7)
_cell_length_b 12.608(2)
_cell_length_c 16.951(4)
_cell_measurement_reflns_used 18046
_cell_measurement_temperature 93(2)
_cell_measurement_theta_max 25.3
_cell_measurement_theta_min 1.8
_cell_volume 5789(2)
_computing_cell_refinement 'CrystalClear (Rigaku Inc., 2007)'
_computing_data_collection 'CrystalClear (Rigaku Inc., 2007)'
_computing_data_reduction 'CrystalClear (Rigaku Inc., 2007)'
_computing_molecular_graphics 'Bruker SHELXTL'
_computing_publication_material 'Bruker SHELXTL'
_computing_structure_refinement 'SHELXL-97 (Sheldrick, 1997)'
_computing_structure_solution 'SHELXL-97 (Sheldrick, 1997)'
_diffrn_ambient_temperature 93(2)
_diffrn_measured_fraction_theta_full 0.984
_diffrn_measured_fraction_theta_max 0.983
_diffrn_measurement_device_type 'CCD Area Detector'
_diffrn_measurement_method dtprofit.ref
_diffrn_radiation_monochromator 'Confocal optics'
_diffrn_radiation_source 'Rotating Anode'
_diffrn_radiation_type MoK\a
_diffrn_radiation_wavelength 0.71073
_diffrn_reflns_av_R_equivalents 0.0340
_diffrn_reflns_av_sigmaI/netI 0.0422
_diffrn_reflns_limit_h_max 31
_diffrn_reflns_limit_h_min -37
_diffrn_reflns_limit_k_max 15
_diffrn_reflns_limit_k_min -15
_diffrn_reflns_limit_l_max 20
_diffrn_reflns_limit_l_min -12
_diffrn_reflns_number 18046
_diffrn_reflns_theta_full 25.00
_diffrn_reflns_theta_max 25.34
_diffrn_reflns_theta_min 1.78
_exptl_absorpt_coefficient_mu 1.815
_exptl_absorpt_correction_T_max 0.89
_exptl_absorpt_correction_T_min 0.89
_exptl_absorpt_correction_type multi-scan
_exptl_crystal_colour blue
_exptl_crystal_density_diffrn 1.858
_exptl_crystal_density_method 'not measured'
_exptl_crystal_description prism
_exptl_crystal_F_000 3204
_exptl_crystal_size_max 0.05
_exptl_crystal_size_mid 0.05
_exptl_crystal_size_min 0.05
_refine_diff_density_max 1.065
_refine_diff_density_min -0.742
_refine_diff_density_rms 0.106
_refine_ls_extinction_coef 0.00017(10)
_refine_ls_extinction_expression Fc^*^=kFc[1+0.001xFc^2^\l^3^/sin(2\q)]^-1/4^
_refine_ls_extinction_method SHELXL
_refine_ls_goodness_of_fit_ref 1.023
_refine_ls_hydrogen_treatment constr
_refine_ls_matrix_type full
_refine_ls_number_parameters 380
_refine_ls_number_reflns 5203
_refine_ls_number_restraints 0
_refine_ls_restrained_S_all 1.023
_refine_ls_R_factor_all 0.0481
_refine_ls_R_factor_gt 0.0423
_refine_ls_shift/su_max 0.004
_refine_ls_shift/su_mean 0.001
_refine_ls_structure_factor_coef Fsqd
_refine_ls_weighting_details 'calc w=1/[\s^2^(Fo^2^)+(0.1137P)^2^+0.6046P] where P=(Fo^2^+2Fc^2^)/3'
_refine_ls_weighting_scheme calc
_refine_ls_wR_factor_gt 0.1509
_refine_ls_wR_factor_ref 0.1592
_reflns_number_gt 4593
_reflns_number_total 5203
_reflns_threshold_expression >2sigma(I)
_cod_data_source_file b900356h.txt
_cod_data_source_block 3
_cod_original_cell_volume 5788(2)
_cod_original_sg_symbol_H-M 'C 2/c'
_cod_database_code 7001087

loop_
_symmetry_equiv_pos_as_xyz
'x, y, z'
'-x, y, -z+1/2'
'x+1/2, y+1/2, z'
'-x+1/2, y+1/2, -z+1/2'
'-x, -y, -z'
'x, -y, z-1/2'
'-x+1/2, -y+1/2, -z'
'x+1/2, -y+1/2, z-1/2'

loop_
_atom_site_label
_atom_site_type_symbol
_atom_site_fract_x
_atom_site_fract_y
_atom_site_fract_z
_atom_site_U_iso_or_equiv
_atom_site_adp_type
_atom_site_occupancy
_atom_site_symmetry_multiplicity
_atom_site_calc_flag
_atom_site_refinement_flags
_atom_site_disorder_assembly
_atom_site_disorder_group
Mo1 Mo 0.059055(14) 0.26778(3) 0.45086(3) 0.01753(18) Uani 1 1 d . . .
Mo2 Mo 0.2500 0.7500 0.5000 0.0235(2) Uani 1 2 d S . .
Cu1 Cu 0.157410(19) 0.50261(4) 0.48443(4) 0.0192(2) Uani 1 1 d . . .
Cu2 Cu 0.0000 0.0000 0.5000 0.0253(2) Uani 1 2 d S . .
F1 F 0.03681(10) 0.3498(3) 0.51786(19) 0.0499(9) Uani 1 1 d . . .
F2 F 0.11775(10) 0.2302(2) 0.5841(2) 0.0306(7) Uani 1 1 d . . .
F3 F 0.09477(14) 0.1786(3) 0.4135(3) 0.0698(11) Uani 1 1 d . . .
F4 F 0.10306(10) 0.3782(2) 0.46486(19) 0.0321(7) Uani 0.50 1 d P . .
O4 O 0.10306(10) 0.3782(2) 0.46486(19) 0.0321(7) Uani 0.50 1 d P . .
F5 F 0.03165(10) 0.1454(2) 0.4726(2) 0.0343(8) Uani 0.50 1 d P . .
O5 O 0.03165(10) 0.1454(2) 0.4726(2) 0.0343(8) Uani 0.50 1 d P . .
F6 F 0.20296(12) 0.7731(2) 0.3760(2) 0.0358(8) Uani 0.75 1 d P . .
O6 O 0.20296(12) 0.7731(2) 0.3760(2) 0.0358(8) Uani 0.25 1 d P . .
F7 F 0.28476(11) 0.6574(3) 0.4647(2) 0.0446(9) Uani 0.75 1 d P . .
O7 O 0.28476(11) 0.6574(3) 0.4647(2) 0.0446(9) Uani 0.25 1 d P . .
F8 F 0.21103(10) 0.6346(2) 0.49945(19) 0.0295(7) Uani 0.50 1 d P . .
O8 O 0.21103(10) 0.6346(2) 0.49945(19) 0.0295(7) Uani 0.50 1 d P . .
O1 O 0.01170(13) 0.2997(3) 0.3470(2) 0.0418(9) Uani 1 1 d . . .
N1 N 0.19095(13) 0.4085(3) 0.4370(2) 0.0219(8) Uani 1 1 d . . .
N1A N 0.17843(15) 0.3102(3) 0.4062(3) 0.0351(10) Uani 1 1 d . . .
H1A1 H 0.1542 0.2763 0.4041 0.042 Uiso 1 1 d R . .
N2 N 0.12794(12) 0.6020(3) 0.5372(2) 0.0191(7) Uani 1 1 d . . .
N2A N 0.14438(14) 0.6978(3) 0.5696(3) 0.0312(9) Uani 1 1 d . . .
H2A1 H 0.1658 0.7318 0.5625 0.037 Uiso 1 1 d R . .
N3 N 0.11111(12) 0.5507(3) 0.3546(2) 0.0212(8) Uani 1 1 d . . .
N3A N 0.12281(12) 0.6254(3) 0.3120(2) 0.0235(8) Uani 1 1 d . . .
H3A1 H 0.1486 0.6646 0.3388 0.028 Uiso 1 1 d R . .
N4 N 0.20328(13) 0.4513(3) 0.6135(3) 0.0233(8) Uani 1 1 d . . .
N4A N 0.19468(12) 0.3698(3) 0.6539(2) 0.0233(8) Uani 1 1 d . . .
H4A1 H 0.1701 0.3273 0.6265 0.028 Uiso 1 1 d R . .
N5 N -0.06110(14) 0.0119(3) 0.3744(3) 0.0248(9) Uani 1 1 d . . .
N5A N -0.09835(12) -0.0578(3) 0.3405(3) 0.0280(9) Uani 1 1 d . . .
H5A1 H -0.1014 -0.1072 0.3722 0.034 Uiso 1 1 d R . .
N6 N 0.02986(12) -0.0910(3) 0.4434(3) 0.0249(8) Uani 1 1 d . . .
N6A N 0.02023(13) -0.1932(3) 0.4220(3) 0.0270(9) Uani 1 1 d . . .
H6A1 H 0.0031 -0.2329 0.4365 0.032 Uiso 1 1 d R . .
C1 C 0.2094(2) 0.2697(4) 0.3784(4) 0.0442(15) Uani 1 1 d . . .
H11 H 0.2079 0.2029 0.3539 0.053 Uiso 1 1 calc R . .
C2 C 0.2419(2) 0.3457(5) 0.3938(4) 0.0463(15) Uani 1 1 d . . .
H21 H 0.2676 0.3422 0.3817 0.056 Uiso 1 1 calc R . .
C3 C 0.23071(15) 0.4306(4) 0.4308(3) 0.0253(10) Uani 1 1 d . . .
H31 H 0.2482 0.4941 0.4489 0.030 Uiso 1 1 calc R . .
C4 C 0.12341(18) 0.7358(4) 0.6187(4) 0.0354(13) Uani 1 1 d . . .
H41 H 0.1291 0.8011 0.6480 0.043 Uiso 1 1 calc R . .
C5 C 0.09280(10) 0.6578(3) 0.6153(2) 0.0361(13) Uani 1 1 d . . .
H51 H 0.0734 0.6590 0.6423 0.043 Uiso 1 1 calc R . .
C6 C 0.09590(10) 0.5764(3) 0.5638(2) 0.0205(9) Uani 1 1 d R . .
H61 H 0.0783 0.5131 0.5499 0.025 Uiso 1 1 calc R . .
C7 C 0.08935(15) 0.6327(4) 0.2238(3) 0.0254(10) Uani 1 1 d . . .
H71 H 0.0900 0.6791 0.1817 0.030 Uiso 1 1 calc R . .
C8 C 0.05321(16) 0.5583(4) 0.2061(3) 0.0266(10) Uani 1 1 d . . .
H81 H 0.0249 0.5442 0.1503 0.032 Uiso 1 1 calc R . .
C9 C 0.06846(17) 0.5089(4) 0.2899(3) 0.0252(10) Uani 1 1 d . . .
H91 H 0.0514 0.4548 0.2994 0.030 Uiso 1 1 calc R . .
C10 C 0.22932(15) 0.3611(4) 0.7420(3) 0.0272(10) Uani 1 1 d . . .
H101 H 0.2306 0.3101 0.7829 0.033 Uiso 1 1 calc R . .
C11 C 0.26221(17) 0.4403(4) 0.7608(3) 0.0316(11) Uani 1 1 d . . .
H111 H 0.2907 0.4541 0.8164 0.038 Uiso 1 1 calc R . .
C12 C 0.24429(17) 0.4974(4) 0.6783(3) 0.0271(11) Uani 1 1 d . . .
H121 H 0.2588 0.5577 0.6706 0.032 Uiso 1 1 calc R . .
C13 C -0.06934(17) 0.0739(4) 0.3049(3) 0.0268(10) Uani 1 1 d . . .
H131 H -0.0489 0.1292 0.3083 0.032 Uiso 1 1 calc R . .
C14 C -0.11363(17) 0.0439(4) 0.2248(3) 0.0332(11) Uani 1 1 d . . .
H141 H -0.1283 0.0750 0.1671 0.040 Uiso 1 1 calc R . .
C15 C -0.12977(16) -0.0423(4) 0.2527(3) 0.0321(11) Uani 1 1 d . . .
H151 H -0.1579 -0.0824 0.2160 0.039 Uiso 1 1 calc R . .
C16 C 0.04211(18) -0.2283(4) 0.3748(4) 0.0324(12) Uani 1 1 d . . .
H161 H 0.0408 -0.2964 0.3525 0.039 Uiso 1 1 calc R . .
C17 C 0.0660(2) -0.1440(5) 0.3671(4) 0.0465(15) Uani 1 1 d . . .
H171 H 0.0847 -0.1424 0.3388 0.056 Uiso 1 1 calc R . .
C18 C 0.05727(17) -0.0602(4) 0.4096(4) 0.0335(12) Uani 1 1 d . . .
H181 H 0.0692 0.0083 0.4136 0.040 Uiso 1 1 calc R . .

loop_
_atom_site_aniso_label
_atom_site_aniso_U_11
_atom_site_aniso_U_22
_atom_site_aniso_U_33
_atom_site_aniso_U_23
_atom_site_aniso_U_13
_atom_site_aniso_U_12
Mo1 0.0242(3) 0.0137(3) 0.0195(3) -0.00336(14) 0.0147(2) -0.00713(13)
Mo2 0.0259(4) 0.0208(3) 0.0309(4) -0.0081(2) 0.0197(3) -0.0122(2)
Cu1 0.0263(4) 0.0189(3) 0.0147(4) 0.0039(2) 0.0122(3) 0.0087(2)
Cu2 0.0310(5) 0.0237(5) 0.0212(5) -0.0062(3) 0.0133(4) 0.0043(3)
F1 0.0493(17) 0.069(2) 0.0261(16) -0.0088(15) 0.0152(14) 0.0340(16)
F2 0.0291(15) 0.0291(16) 0.0299(17) 0.0085(12) 0.0123(13) 0.0046(11)
F3 0.082(2) 0.081(3) 0.057(2) -0.016(2) 0.043(2) 0.030(2)
F4 0.0476(18) 0.0298(17) 0.0259(17) 0.0100(14) 0.0237(14) 0.0106(14)
O4 0.0476(18) 0.0298(17) 0.0259(17) 0.0100(14) 0.0237(14) 0.0106(14)
F5 0.0309(16) 0.0370(19) 0.0337(18) -0.0134(15) 0.0154(14) -0.0015(13)
O5 0.0309(16) 0.0370(19) 0.0337(18) -0.0134(15) 0.0154(14) -0.0015(13)
F6 0.0446(18) 0.0403(19) 0.0200(16) 0.0042(13) 0.0146(14) 0.0162(13)
O6 0.0446(18) 0.0403(19) 0.0200(16) 0.0042(13) 0.0146(14) 0.0162(13)
F7 0.0503(18) 0.056(2) 0.0258(16) 0.0014(14) 0.0177(14) 0.0342(16)
O7 0.0503(18) 0.056(2) 0.0258(16) 0.0014(14) 0.0177(14) 0.0342(16)
F8 0.0396(16) 0.0300(18) 0.0231(15) 0.0083(13) 0.0189(13) 0.0146(13)
O8 0.0396(16) 0.0300(18) 0.0231(15) 0.0083(13) 0.0189(13) 0.0146(13)
O1 0.046(2) 0.053(2) 0.0196(18) -0.0009(17) 0.0122(16) 0.0034(18)
N1 0.0311(19) 0.0143(19) 0.027(2) 0.0049(15) 0.0194(16) 0.0069(15)
N1A 0.041(2) 0.025(2) 0.044(3) -0.003(2) 0.024(2) -0.0026(18)
N2 0.0205(17) 0.0197(19) 0.0182(18) 0.0014(15) 0.0107(15) 0.0016(14)
N2A 0.036(2) 0.024(2) 0.041(3) -0.0019(19) 0.0244(19) -0.0032(17)
N3 0.0248(19) 0.021(2) 0.018(2) -0.0001(16) 0.0109(16) 0.0085(15)
N3A 0.0243(19) 0.024(2) 0.023(2) 0.0037(16) 0.0125(16) 0.0020(15)
N4 0.0236(19) 0.023(2) 0.025(2) 0.0071(17) 0.0136(17) 0.0086(15)
N4A 0.0252(18) 0.028(2) 0.0189(19) 0.0064(16) 0.0130(16) 0.0055(15)
N5 0.025(2) 0.019(2) 0.027(2) -0.0027(16) 0.0110(18) 0.0052(15)
N5A 0.028(2) 0.026(2) 0.031(2) 0.0037(17) 0.0155(17) 0.0025(16)
N6 0.0313(19) 0.021(2) 0.026(2) -0.0053(16) 0.0171(17) -0.0038(15)
N6A 0.029(2) 0.023(2) 0.031(2) -0.0011(18) 0.0167(17) -0.0044(16)
C1 0.070(4) 0.026(3) 0.047(4) -0.004(2) 0.037(3) 0.009(3)
C2 0.053(3) 0.052(4) 0.061(4) 0.022(3) 0.049(3) 0.029(3)
C3 0.025(2) 0.024(2) 0.035(3) 0.000(2) 0.022(2) -0.0078(18)
C4 0.032(3) 0.032(3) 0.035(3) -0.015(2) 0.012(2) 0.003(2)
C5 0.036(3) 0.052(3) 0.036(3) 0.013(3) 0.029(2) 0.018(2)
C6 0.018(2) 0.020(2) 0.027(2) 0.0067(18) 0.0133(18) -0.0026(16)
C7 0.030(2) 0.029(3) 0.019(2) 0.0052(19) 0.014(2) 0.0093(19)
C8 0.025(2) 0.030(3) 0.017(2) 0.003(2) 0.0058(19) 0.0069(19)
C9 0.028(3) 0.027(3) 0.023(3) 0.0005(19) 0.015(2) -0.0019(18)
C10 0.031(2) 0.033(3) 0.021(2) 0.010(2) 0.016(2) 0.007(2)
C11 0.035(3) 0.035(3) 0.017(2) 0.005(2) 0.008(2) 0.007(2)
C12 0.028(3) 0.027(3) 0.021(3) 0.0086(19) 0.009(2) 0.0040(18)
C13 0.040(3) 0.017(2) 0.025(2) -0.0064(19) 0.017(2) -0.0011(19)
C14 0.040(3) 0.032(3) 0.028(3) 0.004(2) 0.017(2) 0.003(2)
C15 0.027(2) 0.033(3) 0.026(3) 0.002(2) 0.006(2) -0.001(2)
C16 0.039(3) 0.025(3) 0.034(3) -0.011(2) 0.019(2) 0.003(2)
C17 0.056(3) 0.051(4) 0.060(4) 0.003(3) 0.049(3) 0.006(3)
C18 0.047(3) 0.018(2) 0.050(3) -0.001(2) 0.036(3) -0.012(2)

loop_
_atom_type_symbol
_atom_type_description
_atom_type_scat_dispersion_real
_atom_type_scat_dispersion_imag
_atom_type_scat_source
C C 0.0033 0.0016 'International Tables Vol C Tables 4.2.6.8 and 6.1.1.4'
H H 0.0000 0.0000 'International Tables Vol C Tables 4.2.6.8 and 6.1.1.4'
Cu Cu 0.3201 1.2651 'International Tables Vol C Tables 4.2.6.8 and 6.1.1.4'
F F 0.0171 0.0103 'International Tables Vol C Tables 4.2.6.8 and 6.1.1.4'
Mo Mo -1.6832 0.6857 'International Tables Vol C Tables 4.2.6.8 and 6.1.1.4'
N N 0.0061 0.0033 'International Tables Vol C Tables 4.2.6.8 and 6.1.1.4'
O O 0.0106 0.0060 'International Tables Vol C Tables 4.2.6.8 and 6.1.1.4'

loop_
_geom_angle_atom_site_label_1
_geom_angle_atom_site_label_2
_geom_angle_atom_site_label_3
_geom_angle
_geom_angle_site_symmetry_1
_geom_angle_site_symmetry_3
_geom_angle_publ_flag
O1 Mo1 F4 99.10(16) . . ?
O1 Mo1 F5 98.67(16) . . ?
F4 Mo1 F5 162.23(12) . . ?
O1 Mo1 F3 98.68(17) . . ?
F4 Mo1 F3 87.69(16) . . ?
F5 Mo1 F3 89.26(16) . . ?
O1 Mo1 F1 95.53(15) . . ?
F4 Mo1 F1 89.52(14) . . ?
F5 Mo1 F1 89.16(14) . . ?
F3 Mo1 F1 165.78(15) . . ?
O1 Mo1 F2 178.10(15) . . ?
F4 Mo1 F2 81.10(11) . . ?
F5 Mo1 F2 81.16(12) . . ?
F3 Mo1 F2 83.21(14) . . ?
F1 Mo1 F2 82.58(12) . . ?
F6 Mo2 O6 180.000(1) . 7_566 ?
F6 Mo2 F6 180.000(1) . 7_566 ?
O6 Mo2 F6 0.0(2) 7_566 7_566 ?
F6 Mo2 F7 89.70(12) . . ?
O6 Mo2 F7 90.30(12) 7_566 . ?
F6 Mo2 F7 90.30(12) 7_566 . ?
F6 Mo2 O7 90.30(12) . 7_566 ?
O6 Mo2 O7 89.70(12) 7_566 7_566 ?
F6 Mo2 O7 89.70(12) 7_566 7_566 ?
F7 Mo2 O7 180.00(16) . 7_566 ?
F6 Mo2 F7 90.30(12) . 7_566 ?
O6 Mo2 F7 89.70(12) 7_566 7_566 ?
F6 Mo2 F7 89.70(12) 7_566 7_566 ?
F7 Mo2 F7 180.00(16) . 7_566 ?
O7 Mo2 F7 0.00(16) 7_566 7_566 ?
F6 Mo2 O8 91.52(13) . 7_566 ?
O6 Mo2 O8 88.48(13) 7_566 7_566 ?
F6 Mo2 O8 88.48(13) 7_566 7_566 ?
F7 Mo2 O8 89.99(15) . 7_566 ?
O7 Mo2 O8 90.01(15) 7_566 7_566 ?
F7 Mo2 O8 90.01(15) 7_566 7_566 ?
F6 Mo2 F8 91.52(13) . 7_566 ?
O6 Mo2 F8 88.48(13) 7_566 7_566 ?
F6 Mo2 F8 88.48(13) 7_566 7_566 ?
F7 Mo2 F8 89.99(15) . 7_566 ?
O7 Mo2 F8 90.01(15) 7_566 7_566 ?
F7 Mo2 F8 90.01(15) 7_566 7_566 ?
O8 Mo2 F8 0.0(2) 7_566 7_566 ?
F6 Mo2 F8 88.48(13) . . ?
O6 Mo2 F8 91.52(13) 7_566 . ?
F6 Mo2 F8 91.52(13) 7_566 . ?
F7 Mo2 F8 90.01(15) . . ?
O7 Mo2 F8 89.99(15) 7_566 . ?
F7 Mo2 F8 89.99(15) 7_566 . ?
O8 Mo2 F8 180.00(15) 7_566 . ?
F8 Mo2 F8 180.00(15) 7_566 . ?
N1 Cu1 N2 176.27(13) . . ?
N1 Cu1 N4 90.75(14) . . ?
N2 Cu1 N4 87.39(14) . . ?
N1 Cu1 N3 88.58(14) . . ?
N2 Cu1 N3 93.33(14) . . ?
N4 Cu1 N3 178.78(14) . . ?
N1 Cu1 F4 92.47(12) . . ?
N2 Cu1 F4 90.78(12) . . ?
N4 Cu1 F4 90.47(13) . . ?
N3 Cu1 F4 88.54(13) . . ?
N1 Cu1 F8 88.17(13) . . ?
N2 Cu1 F8 88.66(12) . . ?
N4 Cu1 F8 91.81(13) . . ?
N3 Cu1 F8 89.19(13) . . ?
F4 Cu1 F8 177.63(10) . . ?
N6 Cu2 N6 180.00(16) . 5_556 ?
N6 Cu2 N5 87.94(15) . . ?
N6 Cu2 N5 92.06(15) 5_556 . ?
N6 Cu2 N5 92.06(15) . 5_556 ?
N6 Cu2 N5 87.94(15) 5_556 5_556 ?
N5 Cu2 N5 180.0(2) . 5_556 ?
N6 Cu2 O5 89.75(13) . 5_556 ?
N6 Cu2 O5 90.25(13) 5_556 5_556 ?
N5 Cu2 O5 89.69(13) . 5_556 ?
N5 Cu2 O5 90.31(13) 5_556 5_556 ?
N6 Cu2 F5 89.75(13) . 5_556 ?
N6 Cu2 F5 90.25(13) 5_556 5_556 ?
N5 Cu2 F5 89.69(13) . 5_556 ?
N5 Cu2 F5 90.31(13) 5_556 5_556 ?
O5 Cu2 F5 0.00(16) 5_556 5_556 ?
N6 Cu2 F5 89.75(13) . 5_556 ?
N6 Cu2 F5 90.25(13) 5_556 5_556 ?
N5 Cu2 F5 89.69(13) . 5_556 ?
N5 Cu2 F5 90.31(13) 5_556 5_556 ?
O5 Cu2 F5 0.00(16) 5_556 5_556 ?
F5 Cu2 F5 0.00(16) 5_556 5_556 ?
N6 Cu2 F5 90.25(13) . . ?
N6 Cu2 F5 89.75(13) 5_556 . ?
N5 Cu2 F5 90.31(13) . . ?
N5 Cu2 F5 89.69(13) 5_556 . ?
O5 Cu2 F5 180.00(13) 5_556 . ?
F5 Cu2 F5 180.00(13) 5_556 . ?
F5 Cu2 F5 180.00(13) 5_556 . ?
Mo1 F4 Cu1 177.43(15) . . ?
Mo1 F5 Cu2 179.32(19) . . ?
Mo2 F8 Cu1 173.91(15) . . ?
N1A N1 C3 105.5(4) . . ?
N1A N1 Cu1 126.9(3) . . ?
C3 N1 Cu1 127.6(3) . . ?
N1 N1A C1 111.2(4) . . ?
N1 N1A H1A1 124.2 . . ?
C1 N1A H1A1 124.6 . . ?
N2A N2 C6 106.5(3) . . ?
N2A N2 Cu1 125.6(3) . . ?
C6 N2 Cu1 126.4(3) . . ?
N2 N2A C4 111.3(4) . . ?
N2 N2A H2A1 124.7 . . ?
C4 N2A H2A1 124.1 . . ?
C9 N3 N3A 105.6(4) . . ?
C9 N3 Cu1 130.1(3) . . ?
N3A N3 Cu1 123.5(3) . . ?
C7 N3A N3 112.2(4) . . ?
C7 N3A H3A1 123.6 . . ?
N3 N3A H3A1 124.2 . . ?
C12 N4 N4A 106.0(4) . . ?
C12 N4 Cu1 128.0(3) . . ?
N4A N4 Cu1 125.6(3) . . ?
C10 N4A N4 112.0(4) . . ?
C10 N4A H4A1 123.6 . . ?
N4 N4A H4A1 124.3 . . ?
C13 N5 N5A 105.7(4) . . ?
C13 N5 Cu2 129.2(3) . . ?
N5A N5 Cu2 124.0(3) . . ?
C15 N5A N5 112.2(4) . . ?
C15 N5A H5A1 123.8 . . ?
N5 N5A H5A1 123.9 . . ?
C18 N6 N6A 106.1(4) . . ?
C18 N6 Cu2 127.5(3) . . ?
N6A N6 Cu2 125.9(3) . . ?
N6 N6A C16 111.1(4) . . ?
N6 N6A H6A1 125.2 . . ?
C16 N6A H6A1 123.7 . . ?
C2 C1 N1A 105.8(4) . . ?
C2 C1 H11 127.1 . . ?
N1A C1 H11 127.1 . . ?
C1 C2 C3 107.7(4) . . ?
C1 C2 H21 126.1 . . ?
C3 C2 H21 126.1 . . ?
N1 C3 C2 109.8(4) . . ?
N1 C3 H31 125.1 . . ?
C2 C3 H31 125.1 . . ?
C5 C4 N2A 105.5(4) . . ?
C5 C4 H41 127.3 . . ?
N2A C4 H41 127.3 . . ?
C4 C5 C6 106.9(3) . . ?
C4 C5 H51 126.6 . . ?
C6 C5 H51 126.6 . . ?
N2 C6 C5 109.9(2) . . ?
N2 C6 H61 125.1 . . ?
C5 C6 H61 125.1 . . ?
N3A C7 C8 106.9(4) . . ?
N3A C7 H71 126.5 . . ?
C8 C7 H71 126.5 . . ?
C7 C8 C9 105.2(4) . . ?
C7 C8 H81 127.4 . . ?
C9 C8 H81 127.4 . . ?
N3 C9 C8 110.1(4) . . ?
N3 C9 H91 125.0 . . ?
C8 C9 H91 125.0 . . ?
N4A C10 C11 107.1(4) . . ?
N4A C10 H101 126.4 . . ?
C11 C10 H101 126.4 . . ?
C10 C11 C12 105.7(4) . . ?
C10 C11 H111 127.2 . . ?
C12 C11 H111 127.2 . . ?
N4 C12 C11 109.2(4) . . ?
N4 C12 H121 125.4 . . ?
C11 C12 H121 125.4 . . ?
N5 C13 C14 110.4(4) . . ?
N5 C13 H131 124.8 . . ?
C14 C13 H131 124.8 . . ?
C15 C14 C13 103.6(4) . . ?
C15 C14 H141 128.2 . . ?
C13 C14 H141 128.2 . . ?
N5A C15 C14 108.0(4) . . ?
N5A C15 H151 126.0 . . ?
C14 C15 H151 126.0 . . ?
C17 C16 N6A 105.7(4) . . ?
C17 C16 H161 127.1 . . ?
N6A C16 H161 127.1 . . ?
C16 C17 C18 106.7(4) . . ?
C16 C17 H171 126.7 . . ?
C18 C17 H171 126.7 . . ?
N6 C18 C17 110.4(4) . . ?
N6 C18 H181 124.8 . . ?
C17 C18 H181 124.8 . . ?

loop_
_geom_bond_atom_site_label_1
_geom_bond_atom_site_label_2
_geom_bond_distance
_geom_bond_site_symmetry_2
_geom_bond_publ_flag
Mo1 O1 1.679(3) . ?
Mo1 F4 1.891(3) . ?
Mo1 F5 1.892(3) . ?
Mo1 F3 1.910(3) . ?
Mo1 F1 1.911(3) . ?
Mo1 F2 2.122(3) . ?
Mo2 F6 1.880(3) . ?
Mo2 O6 1.880(3) 7_566 ?
Mo2 F6 1.880(3) 7_566 ?
Mo2 F7 1.891(3) . ?
Mo2 O7 1.891(3) 7_566 ?
Mo2 F7 1.891(3) 7_566 ?
Mo2 O8 1.899(3) 7_566 ?
Mo2 F8 1.899(3) 7_566 ?
Mo2 F8 1.899(3) . ?
Cu1 N1 2.007(3) . ?
Cu1 N2 2.017(3) . ?
Cu1 N4 2.020(4) . ?
Cu1 N3 2.020(4) . ?
Cu1 F4 2.216(3) . ?
Cu1 F8 2.289(3) . ?
Cu2 N6 2.008(4) . ?
Cu2 N6 2.008(4) 5_556 ?
Cu2 N5 2.023(4) . ?
Cu2 N5 2.023(4) 5_556 ?
Cu2 O5 2.244(3) 5_556 ?
Cu2 F5 2.244(3) 5_556 ?
Cu2 F5 2.244(3) 5_556 ?
Cu2 F5 2.244(3) . ?
N1 N1A 1.324(5) . ?
N1 C3 1.335(5) . ?
N1A C1 1.378(7) . ?
N1A H1A1 0.8580 . ?
N2 N2A 1.319(5) . ?
N2 C6 1.335(4) . ?
N2A C4 1.383(6) . ?
N2A H2A1 0.8578 . ?
N3 C9 1.336(6) . ?
N3 N3A 1.346(5) . ?
N3A C7 1.326(6) . ?
N3A H3A1 0.8576 . ?
N4 C12 1.331(6) . ?
N4 N4A 1.337(5) . ?
N4A C10 1.334(6) . ?
N4A H4A1 0.8576 . ?
N5 C13 1.325(6) . ?
N5 N5A 1.339(5) . ?
N5A C15 1.318(6) . ?
N5A H5A1 0.8577 . ?
N6 C18 1.313(6) . ?
N6 N6A 1.330(5) . ?
N6A C16 1.367(6) . ?
N6A H6A1 0.8577 . ?
C1 C2 1.325(8) . ?
C1 H11 0.9300 . ?
C2 C3 1.374(7) . ?
C2 H21 0.9300 . ?
C3 H31 0.9300 . ?
C4 C5 1.356(6) . ?
C4 H41 0.9300 . ?
C5 C6 1.3828 . ?
C5 H51 0.9300 . ?
C6 H61 0.9300 . ?
C7 C8 1.384(6) . ?
C7 H71 0.9300 . ?
C8 C9 1.395(6) . ?
C8 H81 0.9300 . ?
C9 H91 0.9300 . ?
C10 C11 1.354(7) . ?
C10 H101 0.9300 . ?
C11 C12 1.411(7) . ?
C11 H111 0.9300 . ?
C12 H121 0.9300 . ?
C13 C14 1.417(7) . ?
C13 H131 0.9300 . ?
C14 C15 1.380(7) . ?
C14 H141 0.9300 . ?
C15 H151 0.9300 . ?
C16 C17 1.344(7) . ?
C16 H161 0.9300 . ?
C17 C18 1.381(7) . ?
C17 H171 0.9300 . ?
C18 H181 0.9300 . ?

loop_
_geom_hbond_atom_site_label_D
_geom_hbond_atom_site_label_H
_geom_hbond_atom_site_label_A
_geom_hbond_distance_DH
_geom_hbond_distance_HA
_geom_hbond_distance_DA
_geom_hbond_angle_DHA
_geom_hbond_site_symmetry_A
N1A H1A1 F3 0.86 2.31 3.163(6) 174.0 .
N1A H1A1 F4 0.86 2.64 3.118(5) 116.4 .
N3A H3A1 F6 0.86 2.02 2.866(5) 167.8 .
N3A H3A1 F8 0.86 2.45 2.976(5) 120.6 .
N4A H4A1 F2 0.86 1.88 2.727(5) 171.5 .
N4A H4A1 F4 0.86 2.55 3.035(5) 116.8 .
N5A H5A1 F2 0.86 1.90 2.742(5) 167.0 5_556
N5A H5A1 F5 0.86 2.47 2.985(5) 119.2 5_556
N6A H6A1 F1 0.86 2.31 3.163(5) 174.8 5_556
N6A H6A1 F5 0.86 2.55 3.027(5) 116.4 5_556
